data_1535877
loop_
_publ_author_name
'Uhrlandt, S.'
'Meyer, G.'

_publ_section_title
;
 Ternaere Chloride mit trigonal-bipyramidalen Clustern: (M4 (C2)) Cl9 (M=
 La-Pr)
;
_journal_name_full 'Zeitschrift fuer Anorganische und Allgemeine Chemie'
_journal_page_first 1299
_journal_page_last 1303
_journal_volume 621
_journal_year 1995
_chemical_formula_sum 'C2 Cl9 La5'
_chemical_name_systematic '(La5 (C2)) Cl9'
_space_group_IT_number 2
_symmetry_space_group_name_Hall '-P 1'
_symmetry_space_group_name_H-M 'P -1'
_cell_angle_alpha 84.97
_cell_angle_beta 85.78
_cell_angle_gamma 61.31
_cell_formula_units_Z 2
_cell_length_a 8.645
_cell_length_b 8.706
_cell_length_c 11.92
_cell_volume 783.457
_citation_journal_id_ASTM ZAACAB
_cod_data_source_file Uhrlandt_ZAACAB_1995_1701.cif
_cod_data_source_block C2Cl9La5
_cod_original_cell_volume 783.4575
_cod_database_code 1535877

loop_
_symmetry_equiv_pos_as_xyz
x,y,z
-x,-y,-z

loop_
_atom_site_label
_atom_site_type_symbol
_atom_site_fract_x
_atom_site_fract_y
_atom_site_fract_z
_atom_site_occupancy
_atom_site_U_iso_or_equiv
La4 La+3 0.39107 0.39908 0.78323 1 0.0
C1 C-3 0.857 0.3041 0.1879 1 0.0
Cl6 Cl-1 0.6098 0.5824 0.7255 1 0.0
Cl9 Cl-1 0.8394 0.1291 0.7439 1 0.0
La5 La+3 0.87129 0.73275 0.72933 1 0.0
Cl5 Cl-1 0.0804 0.3365 0.7681 1 0.0
La1 La+3 0.2332 0.9198 0.7452 1 0.0
Cl8 Cl-1 0.1735 0.0537 0.5057 1 0.0
Cl10 Cl-1 0.7781 0.04 0.0204 1 0.0
Cl3 Cl-1 0.5405 0.6785 0.4504 1 0.0
Cl1 Cl-1 0.5 0.5 0 1 0.0
C2 C-3 0.8251 0.3156 0.3135 1 0.0
La2 La+3 0.10452 0.70292 0.00858 1 0.0
Cl4 Cl-1 0.2174 0.3306 0.0303 1 0.0
La3 La+3 0.20621 0.68053 0.49165 1 0.0
Cl2 Cl-1 0 0.5 0.5 1 0.0
Cl7 Cl-1 0.5118 0.0139 0.7697 1 0.0
